data_2012540
loop_
_publ_author_name
'Egorov, Maxim Sergeevitch'
'Starova, Galina Leonidovna'
'Shavva, Alexandr Grigorievitch'

_publ_section_title
;
 Steroid 19,<i>B</i>-dinor-8,10-iso-analogues
;
_journal_issue 3
_journal_name_full 'Acta Crystallographica Section C'
_journal_page_first o170
_journal_page_last o171
_journal_paper_doi 10.1107/S0108270102001002
_journal_volume 58
_journal_year 2002
_chemical_formula_moiety 'C20 H30 O2'
_chemical_formula_sum 'C20 H30 O2'
_chemical_formula_weight 302.44
_chemical_name_systematic
;
16,16-dimethyl-D-homo-19,B-dinor-8,10-isotestosterone
;
_space_group_IT_number 14
_symmetry_cell_setting monoclinic
_symmetry_space_group_name_Hall '-P 2yn'
_symmetry_space_group_name_H-M 'P 1 21/n 1'
_atom_sites_solution_hydrogens geom
_atom_sites_solution_primary direct
_atom_sites_solution_secondary difmap
_cell_angle_alpha 90
_cell_angle_beta 90.100(6)
_cell_angle_gamma 90
_cell_formula_units_Z 4
_cell_length_a 6.957(2)
_cell_length_b 12.035(3)
_cell_length_c 19.950(6)
_cell_measurement_reflns_used 612
_cell_measurement_temperature 293(2)
_cell_measurement_theta_max 23.1
_cell_measurement_theta_min 2.5
_cell_volume 1670.4(8)
_computing_cell_refinement SMART
_computing_data_collection 'SMART (Bruker, 1997)'
_computing_data_reduction 'SHELXTL (Bruker, 1997)'
_computing_molecular_graphics 'Please provide missing details'
_computing_structure_refinement 'SHELXL97 (Sheldrick, 1997)'
_computing_structure_solution 'SHELXS97 (Sheldrick, 1997)'
_diffrn_ambient_temperature 293(2)
_diffrn_measured_fraction_theta_full .938
_diffrn_measured_fraction_theta_max .938
_diffrn_measurement_device_type 'Bruker SMART 1000 CCD area-detector'
_diffrn_measurement_method '\f and \w scans'
_diffrn_radiation_monochromator graphite
_diffrn_radiation_source 'fine-focus sealed tube'
_diffrn_radiation_type MoK\a
_diffrn_radiation_wavelength .71073
_diffrn_reflns_av_R_equivalents .047
_diffrn_reflns_av_sigmaI/netI .076
_diffrn_reflns_limit_h_max 7
_diffrn_reflns_limit_h_min -8
_diffrn_reflns_limit_k_max 14
_diffrn_reflns_limit_k_min -13
_diffrn_reflns_limit_l_max 16
_diffrn_reflns_limit_l_min -23
_diffrn_reflns_number 7713
_diffrn_reflns_theta_full 25.04
_diffrn_reflns_theta_max 25.04
_diffrn_reflns_theta_min 1.98
_exptl_absorpt_coefficient_mu .075
_exptl_absorpt_correction_type none
_exptl_crystal_colour colourless
_exptl_crystal_density_diffrn 1.203
_exptl_crystal_density_meas ?
_exptl_crystal_density_method 'not measured'
_exptl_crystal_description plate
_exptl_crystal_F_000 664
_exptl_crystal_size_max .4
_exptl_crystal_size_mid .3
_exptl_crystal_size_min .1
_refine_diff_density_max .34
_refine_diff_density_min -.21
_refine_ls_extinction_method none
_refine_ls_goodness_of_fit_ref .909
_refine_ls_hydrogen_treatment constr
_refine_ls_matrix_type full
_refine_ls_number_parameters 199
_refine_ls_number_reflns 2925
_refine_ls_number_restraints 0
_refine_ls_restrained_S_all .909
_refine_ls_R_factor_all .103
_refine_ls_R_factor_gt .061
_refine_ls_shift/su_max <0.001
_refine_ls_shift/su_mean .000
_refine_ls_structure_factor_coef Fsqd
_refine_ls_weighting_details 'calc w = 1/[\s^2^(Fo^2^)+(0.0886P)^2^] where P=(Fo^2^+2Fc^2^)/3'
_refine_ls_weighting_scheme calc
_refine_ls_wR_factor_gt .141
_refine_ls_wR_factor_ref .164
_reflns_number_gt 1587
_reflns_number_total 2925
_reflns_threshold_expression I>2\s(I)
_cod_data_source_file av1099.cif
_cod_data_source_block II
_cod_depositor_comments
;
The following automatic conversions were performed:

'_exptl_crystal_density_meas' value 'not measured' was changed to '?'
- the value is perceived as not measured.

Automatic conversion script
Id: cif_fix_values 3008 2015-01-20 13:52:24Z robertas 
;
_cod_original_sg_symbol_H-M 'P 21/n'
_cod_database_code 2012540
_cod_database_fobs_code 2012540

loop_
_symmetry_equiv_pos_as_xyz
'x, y, z'
'-x+1/2, y+1/2, -z+1/2'
'-x, -y, -z'
'x-1/2, -y-1/2, z-1/2'

loop_
_atom_site_label
_atom_site_fract_x
_atom_site_fract_y
_atom_site_fract_z
_atom_site_U_iso_or_equiv
_atom_site_adp_type
_atom_site_calc_flag
_atom_site_refinement_flags
_atom_site_occupancy
_atom_site_disorder_assembly
_atom_site_disorder_group
_atom_site_type_symbol
O1 .0185(3) .20907(15) 1.07510(9) .0388(5) Uani d . 1 . . O
O2 .1301(3) .22146(14) .57850(9) .0388(5) Uani d . 1 . . O
HO2 .2469 .2298 .5806 .058 Uiso calc R 1 . . H
C1 .3486(4) .1225(2) .94397(12) .0329(7) Uani d . 1 . . C
H1A .3620 .1981 .9277 .049 Uiso calc R 1 . . H
H1B .4738 .0871 .9421 .049 Uiso calc R 1 . . H
C2 .2766(4) .1240(2) 1.01619(13) .0326(7) Uani d . 1 . . C
H2A .2806 .0491 1.0341 .049 Uiso calc R 1 . . H
H2B .3620 .1697 1.0431 .049 Uiso calc R 1 . . H
C3 .0762(4) .1681(2) 1.02202(14) .0310(7) Uani d . 1 . . C
C4 -.0510(4) .1559(2) .96449(13) .0322(7) Uani d . 1 . . C
H4 -.1747 .1849 .9665 .048 Uiso calc R 1 . . H
C5 .0069(4) .1035(2) .90854(13) .0309(6) Uani d . 1 . . C
C6 -.1073(4) .0827(2) .84564(13) .0355(7) Uani d . 1 . . C
H6A -.1497 .1520 .8258 .053 Uiso calc R 1 . . H
H6B -.2188 .0368 .8549 .053 Uiso calc R 1 . . H
C8 .0353(4) .0214(2) .79882(13) .0310(7) Uani d . 1 . . C
H8 .0245 -.0579 .8092 .046 Uiso calc R 1 . . H
C9 .2347(4) .0588(2) .82350(12) .0305(6) Uani d . 1 . . C
H9 .3311 .0031 .8112 .046 Uiso calc R 1 . . H
C10 .2081(4) .0596(2) .90007(13) .0310(7) Uani d . 1 . . C
H10 .2080 -.0179 .9151 .047 Uiso calc R 1 . . H
C11 .2908(4) .1718(2) .79422(12) .0333(7) Uani d . 1 . . C
H11A .2084 .2289 .8130 .050 Uiso calc R 1 . . H
H11B .4223 .1888 .8068 .050 Uiso calc R 1 . . H
C12 .2729(4) .1729(2) .71805(13) .0333(7) Uani d . 1 . . C
H12A .3631 .1197 .6996 .050 Uiso calc R 1 . . H
H12B .3089 .2459 .7017 .050 Uiso calc R 1 . . H
C13 .0705(4) .1451(2) .69203(13) .0296(6) Uani d . 1 . . C
C14 .0092(4) .0327(2) .72298(13) .0303(6) Uani d . 1 . . C
H14 .0984 -.0217 .7038 .045 Uiso calc R 1 . . H
C15 -.1887(4) -.0039(2) .69833(13) .0321(7) Uani d . 1 . . C
H15A -.2833 .0505 .7122 .048 Uiso calc R 1 . . H
H15B -.2215 -.0741 .7193 .048 Uiso calc R 1 . . H
C16 -.1988(4) -.0175(2) .62205(13) .0322(7) Uani d . 1 . . C
C16A -.0871(4) -.1202(2) .59997(13) .0377(7) Uani d . 1 . . C
H161 .0452 -.1125 .6130 .056 Uiso calc R 1 . . H
H162 -.0954 -.1277 .5521 .056 Uiso calc R 1 . . H
H163 -.1407 -.1849 .6209 .056 Uiso calc R 1 . . H
C16B -.4065(4) -.0335(2) .59954(14) .0380(7) Uani d . 1 . . C
H164 -.4099 -.0474 .5522 .057 Uiso calc R 1 . . H
H165 -.4790 .0324 .6094 .057 Uiso calc R 1 . . H
H166 -.4615 -.0956 .6229 .057 Uiso calc R 1 . . H
C17 -.1173(4) .0879(2) .58883(13) .0322(7) Uani d . 1 . . C
H17A -.1052 .0745 .5411 .048 Uiso calc R 1 . . H
H17B -.2087 .1480 .5948 .048 Uiso calc R 1 . . H
C17A .0763(4) .1249(2) .61589(13) .0308(6) Uani d . 1 . . C
H171 .1702 .0661 .6068 .046 Uiso calc R 1 . . H
C18 -.0627(4) .2438(2) .70704(14) .0365(7) Uani d . 1 . . C
H181 -.1937 .2225 .6990 .055 Uiso calc R 1 . . H
H182 -.0297 .3051 .6784 .055 Uiso calc R 1 . . H
H183 -.0478 .2656 .7531 .055 Uiso calc R 1 . . H

loop_
_atom_site_aniso_label
_atom_site_aniso_U_11
_atom_site_aniso_U_22
_atom_site_aniso_U_33
_atom_site_aniso_U_12
_atom_site_aniso_U_13
_atom_site_aniso_U_23
O1 .0342(12) .0441(12) .0380(12) -.0042(9) .0043(9) -.0072(9)
O2 .0315(11) .0428(12) .0420(12) -.0037(9) .0012(9) .0122(9)
C1 .0276(16) .0337(15) .0375(17) -.0005(12) .0005(12) .0022(12)
C2 .0315(17) .0316(15) .0348(16) -.0017(12) .0009(13) -.0003(12)
C3 .0320(17) .0257(14) .0352(16) -.0073(12) .0019(13) -.0018(12)
C4 .0267(16) .0311(15) .0389(17) -.0015(12) .0003(12) .0006(12)
C5 .0303(16) .0295(15) .0328(16) -.0063(12) -.0005(12) .0027(12)
C6 .0279(16) .0445(17) .0342(16) -.0048(13) .0012(12) .0002(13)
C8 .0311(16) .0281(15) .0338(16) -.0037(11) .0029(12) -.0003(11)
C9 .0270(15) .0316(15) .0329(16) .0028(12) .0036(12) -.0036(11)
C10 .0293(16) .0296(14) .0342(16) -.0015(12) .0037(12) .0028(11)
C11 .0246(16) .0379(16) .0375(17) -.0006(12) .0028(12) -.0013(12)
C12 .0305(16) .0355(15) .0338(16) -.0041(12) .0022(12) .0032(12)
C13 .0240(15) .0313(15) .0336(16) .0008(11) .0006(12) -.0001(11)
C14 .0285(15) .0285(14) .0338(16) .0004(11) .0006(12) -.0009(11)
C15 .0291(16) .0303(15) .0369(17) -.0042(12) .0052(13) .0012(11)
C16 .0269(16) .0370(16) .0328(16) .0005(12) .0018(12) -.0004(12)
C16A .0390(18) .0367(16) .0373(17) .0007(13) -.0009(13) -.0024(12)
C16B .0331(17) .0441(17) .0368(17) -.0005(13) .0024(13) -.0036(13)
C17 .0277(16) .0349(16) .0341(16) .0041(12) .0013(12) -.0011(12)
C17A .0285(16) .0293(15) .0347(16) .0007(12) .0046(12) .0054(12)
C18 .0379(18) .0317(15) .0400(17) .0030(13) -.0016(13) -.0024(12)

loop_
_atom_type_symbol
_atom_type_description
_atom_type_scat_dispersion_real
_atom_type_scat_dispersion_imag
_atom_type_scat_source
H H .0000 .0000 'International Tables Vol C Tables 4.2.6.8 and 6.1.1.4'
O O .0106 .0060 'International Tables Vol C Tables 4.2.6.8 and 6.1.1.4'
C C .0033 .0016 'International Tables Vol C Tables 4.2.6.8 and 6.1.1.4'

loop_
_geom_angle_atom_site_label_1
_geom_angle_atom_site_label_2
_geom_angle_atom_site_label_3
_geom_angle
C17A O2 HO2 109.5
C10 C1 C2 109.8(2)
C10 C1 H1A 109.7
C2 C1 H1A 109.7
C10 C1 H1B 109.7
C2 C1 H1B 109.7
H1A C1 H1B 108.2
C3 C2 C1 112.6(2)
C3 C2 H2A 109.1
C1 C2 H2A 109.1
C3 C2 H2B 109.1
C1 C2 H2B 109.1
H2A C2 H2B 107.8
O1 C3 C4 121.2(3)
O1 C3 C2 120.8(2)
C4 C3 C2 117.9(2)
C5 C4 C3 121.3(3)
C5 C4 H4 119.3
C3 C4 H4 119.3
C4 C5 C6 127.7(3)
C4 C5 C10 122.5(2)
C6 C5 C10 109.7(2)
C5 C6 C8 104.1(2)
C5 C6 H6A 110.9
C8 C6 H6A 110.9
C5 C6 H6B 110.9
C8 C6 H6B 110.9
H6A C6 H6B 108.9
C14 C8 C9 113.3(2)
C14 C8 C6 118.6(2)
C9 C8 C6 104.2(2)
C14 C8 H8 106.6
C9 C8 H8 106.6
C6 C8 H8 106.6
C11 C9 C8 111.6(2)
C11 C9 C10 113.9(2)
C8 C9 C10 102.1(2)
C11 C9 H9 109.7
C8 C9 H9 109.7
C10 C9 H9 109.7
C5 C10 C1 111.0(2)
C5 C10 C9 103.1(2)
C1 C10 C9 119.9(2)
C5 C10 H10 107.4
C1 C10 H10 107.4
C9 C10 H10 107.4
C12 C11 C9 111.6(2)
C12 C11 H11A 109.3
C9 C11 H11A 109.3
C12 C11 H11B 109.3
C9 C11 H11B 109.3
H11A C11 H11B 108.0
C11 C12 C13 114.1(2)
C11 C12 H12A 108.7
C13 C12 H12A 108.7
C11 C12 H12B 108.7
C13 C12 H12B 108.7
H12A C12 H12B 107.6
C12 C13 C18 108.6(2)
C12 C13 C17A 110.0(2)
C18 C13 C17A 109.3(2)
C12 C13 C14 108.0(2)
C18 C13 C14 115.6(2)
C17A C13 C14 105.3(2)
C15 C14 C8 113.5(2)
C15 C14 C13 111.9(2)
C8 C14 C13 116.1(2)
C15 C14 H14 104.6
C8 C14 H14 104.6
C13 C14 H14 104.6
C14 C15 C16 113.0(2)
C14 C15 H15A 109.0
C16 C15 H15A 109.0
C14 C15 H15B 109.0
C16 C15 H15B 109.0
H15A C15 H15B 107.8
C16B C16 C16A 107.2(2)
C16B C16 C15 110.4(2)
C16A C16 C15 110.5(2)
C16B C16 C17 109.1(2)
C16A C16 C17 110.8(2)
C15 C16 C17 108.9(2)
C16 C16A H161 109.5
C16 C16A H162 109.5
H161 C16A H162 109.5
C16 C16A H163 109.5
H161 C16A H163 109.5
H162 C16A H163 109.5
C16 C16B H164 109.5
C16 C16B H165 109.5
H164 C16B H165 109.5
C16 C16B H166 109.5
H164 C16B H166 109.5
H165 C16B H166 109.5
C17A C17 C16 114.6(2)
C17A C17 H17A 108.6
C16 C17 H17A 108.6
C17A C17 H17B 108.6
C16 C17 H17B 108.6
H17A C17 H17B 107.6
O2 C17A C17 106.6(2)
O2 C17A C13 113.2(2)
C17 C17A C13 111.9(2)
O2 C17A H171 108.3
C17 C17A H171 108.3
C13 C17A H171 108.3
C13 C18 H181 109.5
C13 C18 H182 109.5
H181 C18 H182 109.5
C13 C18 H183 109.5
H181 C18 H183 109.5
H182 C18 H183 109.5

loop_
_geom_bond_atom_site_label_1
_geom_bond_atom_site_label_2
_geom_bond_site_symmetry_2
_geom_bond_distance
_geom_bond_publ_flag
O1 C3 . 1.236(3) ?
O2 C17A . 1.432(3) ?
O2 HO2 . .8200 ?
C1 C10 . 1.515(4) ?
C1 C2 . 1.526(4) ?
C1 H1A . .9700 ?
C1 H1B . .9700 ?
C2 C3 . 1.496(4) ?
C2 H2A . .9700 ?
C2 H2B . .9700 ?
C3 C4 . 1.455(4) ?
C4 C5 . 1.344(4) ?
C4 H4 . .9300 ?
C5 C6 . 1.505(4) ?
C5 C10 . 1.506(4) ?
C6 C8 . 1.550(4) ?
C6 H6A . .9700 ?
C6 H6B . .9700 ?
C8 C14 . 1.530(4) ?
C8 C9 . 1.538(4) ?
C8 H8 . .9800 ?
C9 C11 . 1.530(3) ?
C9 C10 . 1.539(3) ?
C9 H9 . .9800 ?
C10 H10 . .9800 ?
C11 C12 . 1.525(3) ?
C11 H11A . .9700 ?
C11 H11B . .9700 ?
C12 C13 . 1.536(4) ?
C12 H12A . .9700 ?
C12 H12B . .9700 ?
C13 C18 . 1.537(3) ?
C13 C17A . 1.539(4) ?
C13 C14 . 1.547(3) ?
C14 C15 . 1.526(3) ?
C14 H14 . .9800 ?
C15 C16 . 1.532(3) ?
C15 H15A . .9700 ?
C15 H15B . .9700 ?
C16 C16B . 1.525(4) ?
C16 C16A . 1.525(4) ?
C16 C17 . 1.539(4) ?
C16A H161 . .9600 ?
C16A H162 . .9600 ?
C16A H163 . .9600 ?
C16B H164 . .9600 ?
C16B H165 . .9600 ?
C16B H166 . .9600 ?
C17 C17A . 1.517(4) ?
C17 H17A . .9700 ?
C17 H17B . .9700 ?
C17A H171 . .9800 ?
C18 H181 . .9600 ?
C18 H182 . .9600 ?
C18 H183 . .9600 ?

loop_
_geom_torsion_atom_site_label_1
_geom_torsion_atom_site_label_2
_geom_torsion_atom_site_label_3
_geom_torsion_atom_site_label_4
_geom_torsion
C10 C1 C2 C3 -54.1(3)
C1 C2 C3 O1 -156.0(2)
C1 C2 C3 C4 27.1(3)
O1 C3 C4 C5 -174.7(2)
C2 C3 C4 C5 2.2(4)
C3 C4 C5 C6 179.0(2)
C3 C4 C5 C10 -3.3(4)
C4 C5 C6 C8 179.0(2)
C10 C5 C6 C8 1.0(3)
C5 C6 C8 C14 -152.4(2)
C5 C6 C8 C9 -25.3(3)
C14 C8 C9 C11 47.9(3)
C6 C8 C9 C11 -82.4(2)
C14 C8 C9 C10 170.0(2)
C6 C8 C9 C10 39.6(2)
C4 C5 C10 C1 -25.0(3)
C6 C5 C10 C1 153.1(2)
C4 C5 C10 C9 -154.6(2)
C6 C5 C10 C9 23.5(3)
C2 C1 C10 C5 52.2(3)
C2 C1 C10 C9 172.2(2)
C11 C9 C10 C5 82.1(3)
C8 C9 C10 C5 -38.4(2)
C11 C9 C10 C1 -41.9(3)
C8 C9 C10 C1 -162.3(2)
C8 C9 C11 C12 -52.7(3)
C10 C9 C11 C12 -167.6(2)
C9 C11 C12 C13 58.1(3)
C11 C12 C13 C18 71.9(3)
C11 C12 C13 C17A -168.5(2)
C11 C12 C13 C14 -54.1(3)
C9 C8 C14 C15 -179.8(2)
C6 C8 C14 C15 -57.1(3)
C9 C8 C14 C13 -48.0(3)
C6 C8 C14 C13 74.7(3)
C12 C13 C14 C15 -178.3(2)
C18 C13 C14 C15 60.0(3)
C17A C13 C14 C15 -60.8(3)
C12 C13 C14 C8 49.2(3)
C18 C13 C14 C8 -72.5(3)
C17A C13 C14 C8 166.8(2)
C8 C14 C15 C16 -167.0(2)
C13 C14 C15 C16 59.2(3)
C14 C15 C16 C16B -169.8(2)
C14 C15 C16 C16A 71.8(3)
C14 C15 C16 C17 -50.1(3)
C16B C16 C17 C17A 170.0(2)
C16A C16 C17 C17A -72.2(3)
C15 C16 C17 C17A 49.5(3)
C16 C17 C17A O2 178.8(2)
C16 C17 C17A C13 -56.9(3)
C12 C13 C17A O2 -64.2(3)
C18 C13 C17A O2 54.9(3)
C14 C13 C17A O2 179.7(2)
C12 C13 C17A C17 175.3(2)
C18 C13 C17A C17 -65.5(3)
C14 C13 C17A C17 59.2(3)
